data_4508486
loop_
_publ_author_name
'Amo-Ochoa, Pilar'
'Jim\'enez-Aparicio, Reyes'
'Perles, Josefina'
'Torres, M. Rosario'
'Gennari, Marcello'
'Zamora, F\'elix'

_publ_section_title
;
 Structural Diversity in Paddlewheel Dirhodium(II) Compounds through Ionic
 Interactions: Electronic and Redox Properties
;
_journal_issue 11
_journal_name_full 'Crystal Growth &amp; Design'
_journal_page_first 4977
_journal_paper_doi 10.1021/cg4011532
_journal_volume 13
_journal_year 2013
_chemical_formula_sum 'C36 H60 Br K O26 Rh6'
_chemical_formula_weight 1645.31
_chemical_name_systematic
; 
 ? 
;
_space_group_IT_number 2
_symmetry_cell_setting triclinic
_symmetry_space_group_name_Hall '-P 1'
_symmetry_space_group_name_H-M 'P -1'
_atom_sites_solution_hydrogens geom
_atom_sites_solution_primary direct
_atom_sites_solution_secondary difmap
_audit_creation_method SHELXL-97
_cell_angle_alpha 97.035(8)
_cell_angle_beta 108.809(10)
_cell_angle_gamma 102.831(11)
_cell_formula_units_Z 2
_cell_length_a 13.2906(14)
_cell_length_b 13.844(2)
_cell_length_c 16.453(2)
_cell_measurement_temperature 296(2)
_cell_volume 2731.6(6)
_computing_cell_refinement 'Bruker SMART'
_computing_data_collection 'Bruker SMART'
_computing_data_reduction 'Bruker SAINT'
_computing_molecular_graphics 'Bruker SHELXTL'
_computing_publication_material 'Bruker SHELXTL'
_computing_structure_refinement 'SHELXL-97 (Sheldrick, 1997)'
_computing_structure_solution 'SHELXS-97 (Sheldrick, 1990)'
_diffrn_ambient_temperature 296(2)
_diffrn_measured_fraction_theta_full 0.973
_diffrn_measured_fraction_theta_max 0.973
_diffrn_measurement_device_type 'CCD area detector'
_diffrn_measurement_method 'phi and omega scans'
_diffrn_radiation_monochromator graphite
_diffrn_radiation_source 'fine-focus sealed tube'
_diffrn_radiation_type MoK\a
_diffrn_radiation_wavelength 0.71073
_diffrn_reflns_av_R_equivalents 0.0271
_diffrn_reflns_av_sigmaI/netI 0.0390
_diffrn_reflns_limit_h_max 15
_diffrn_reflns_limit_h_min -14
_diffrn_reflns_limit_k_max 16
_diffrn_reflns_limit_k_min -15
_diffrn_reflns_limit_l_max 19
_diffrn_reflns_limit_l_min -19
_diffrn_reflns_number 21109
_diffrn_reflns_theta_full 25.00
_diffrn_reflns_theta_max 25.00
_diffrn_reflns_theta_min 1.34
_exptl_absorpt_coefficient_mu 2.657
_exptl_absorpt_correction_T_max 0.6758
_exptl_absorpt_correction_T_min 0.3620
_exptl_absorpt_correction_type multi-scan
_exptl_absorpt_process_details SADABS
_exptl_crystal_colour green
_exptl_crystal_density_diffrn 2.000
_exptl_crystal_density_method 'not measured'
_exptl_crystal_description prismatic
_exptl_crystal_F_000 1616
_exptl_crystal_size_max 0.48
_exptl_crystal_size_mid 0.33
_exptl_crystal_size_min 0.16
_refine_diff_density_max 0.826
_refine_diff_density_min -0.667
_refine_diff_density_rms 0.108
_refine_ls_extinction_method none
_refine_ls_goodness_of_fit_ref 0.997
_refine_ls_hydrogen_treatment constr
_refine_ls_matrix_type full
_refine_ls_number_parameters 631
_refine_ls_number_reflns 9361
_refine_ls_number_restraints 16
_refine_ls_restrained_S_all 0.998
_refine_ls_R_factor_all 0.0503
_refine_ls_R_factor_gt 0.0320
_refine_ls_shift/su_max 0.006
_refine_ls_shift/su_mean 0.000
_refine_ls_structure_factor_coef Fsqd
_refine_ls_weighting_details 'calc w=1/[\s^2^(Fo^2^)+(0.0399P)^2^+5.8216P] where P=(Fo^2^+2Fc^2^)/3'
_refine_ls_weighting_scheme calc
_refine_ls_wR_factor_gt 0.0754
_refine_ls_wR_factor_ref 0.0875
_reflns_number_gt 7224
_reflns_number_total 9361
_reflns_threshold_expression >2sigma(I)
_cod_data_source_file cg4011532_si_001.cif
_cod_data_source_block C5
_cod_depositor_comments
;
The following automatic conversions were performed:

'_symmetry_cell_setting' value 'Triclinic' changed to 'triclinic'
according to /home/saulius/struct/CIF-dictionaries/cif_core.dic
dictionary named 'cif_core.dic' version 2.4.2 from 2011-04-26.

Automatic conversion script
Id: cif_fix_values 1891 2012-01-12 08:04:46Z andrius 
;
_cod_original_cell_volume 2731.5(6)
_cod_original_sg_symbol_H-M P-1
_cod_database_code 4508486

loop_
_symmetry_equiv_pos_as_xyz
'x, y, z'
'-x, -y, -z'

loop_
_atom_site_label
_atom_site_type_symbol
_atom_site_fract_x
_atom_site_fract_y
_atom_site_fract_z
_atom_site_U_iso_or_equiv
_atom_site_adp_type
_atom_site_occupancy
_atom_site_symmetry_multiplicity
_atom_site_calc_flag
_atom_site_refinement_flags
Br1 Br 0.92895(5) 0.89251(4) 0.34921(3) 0.03475(14) Uani 1 1 d .
C1 C 1.1560(5) 0.6734(5) 0.3995(4) 0.0419(14) Uani 1 1 d D
C2 C 1.2298(6) 0.6632(5) 0.3477(5) 0.065(2) Uani 1 1 d D
H2A H 1.2085 0.6946 0.2976 0.078 Uiso 1 1 calc R
H2B H 1.3056 0.6997 0.3843 0.078 Uiso 1 1 calc R
C3 C 1.2246(14) 0.5556(6) 0.3158(11) 0.207(8) Uani 1 1 d D
H3A H 1.2732 0.5540 0.2836 0.310 Uiso 1 1 calc R
H3B H 1.1502 0.5194 0.2782 0.310 Uiso 1 1 calc R
H3C H 1.2471 0.5244 0.3651 0.310 Uiso 1 1 calc R
C4 C 0.8760(5) 0.6994(5) 0.5558(4) 0.0471(15) Uani 1 1 d .
C5 C 0.7884(9) 0.6935(8) 0.5955(7) 0.099(3) Uani 1 1 d .
H5A H 0.7173 0.6561 0.5510 0.119 Uiso 1 1 calc R
H5B H 0.8037 0.6561 0.6421 0.119 Uiso 1 1 calc R
C6 C 0.7817(12) 0.7915(13) 0.6307(10) 0.188(7) Uani 1 1 d .
H6A H 0.7248 0.7830 0.6553 0.281 Uiso 1 1 calc R
H6B H 0.7645 0.8283 0.5845 0.281 Uiso 1 1 calc R
H6C H 0.8514 0.8286 0.6756 0.281 Uiso 1 1 calc R
C7 C 0.8297(5) 1.1645(4) 0.3959(3) 0.0346(13) Uani 1 1 d .
C8 C 0.7436(5) 1.0798(4) 0.3253(4) 0.0434(14) Uani 1 1 d .
H8A H 0.6962 1.0418 0.3514 0.052 Uiso 1 1 calc R
H8B H 0.7808 1.0345 0.3051 0.052 Uiso 1 1 calc R
C9 C 0.6710(6) 1.1085(6) 0.2464(4) 0.073(2) Uani 1 1 d .
H9A H 0.6195 1.0483 0.2060 0.110 Uiso 1 1 calc R
H9B H 0.7160 1.1440 0.2181 0.110 Uiso 1 1 calc R
H9C H 0.6312 1.1514 0.2647 0.110 Uiso 1 1 calc R
C10 C 0.8658(5) 0.5408(4) 0.3547(4) 0.0554(18) Uani 1 1 d D
C11 C 0.7918(9) 0.4537(6) 0.2779(6) 0.141(6) Uani 1 1 d D
H11A H 0.7780 0.4738 0.2218 0.170 Uiso 1 1 calc R
H11B H 0.8207 0.3953 0.2773 0.170 Uiso 1 1 calc R
C12 C 0.6922(11) 0.4364(11) 0.3035(9) 0.217(9) Uani 1 1 d D
H12A H 0.6340 0.3813 0.2615 0.325 Uiso 1 1 calc R
H12B H 0.6679 0.4967 0.3050 0.325 Uiso 1 1 calc R
H12C H 0.7107 0.4200 0.3606 0.325 Uiso 1 1 calc R
C13 C 0.5338(5) 0.8820(5) 0.3796(4) 0.0451(15) Uani 1 1 d .
C14 C 0.5530(6) 0.8133(6) 0.3109(5) 0.064(2) Uani 1 1 d .
H14A H 0.4961 0.8067 0.2543 0.076 Uiso 1 1 calc R
H14B H 0.6238 0.8447 0.3071 0.076 Uiso 1 1 calc R
C15 C 0.5523(13) 0.7152(9) 0.3276(8) 0.167(6) Uani 1 1 d .
H15A H 0.5648 0.6759 0.2814 0.251 Uiso 1 1 calc R
H15B H 0.4818 0.6826 0.3299 0.251 Uiso 1 1 calc R
H15C H 0.6097 0.7206 0.3827 0.251 Uiso 1 1 calc R
C16 C 0.5350(5) 1.1549(5) 0.4274(4) 0.0426(14) Uani 1 1 d .
C17 C 0.5544(6) 1.2480(6) 0.3888(5) 0.065(2) Uani 1 1 d .
H17A H 0.6313 1.2690 0.3943 0.079 Uiso 1 1 calc R
H17B H 0.5092 1.2312 0.3268 0.079 Uiso 1 1 calc R
C18 C 0.5271(12) 1.3336(9) 0.4336(10) 0.160(6) Uani 1 1 d .
H18A H 0.5402 1.3910 0.4072 0.240 Uiso 1 1 calc R
H18B H 0.5730 1.3515 0.4947 0.240 Uiso 1 1 calc R
H18C H 0.4507 1.3134 0.4276 0.240 Uiso 1 1 calc R
C19 C 0.7001(4) 0.8925(4) 0.0719(4) 0.0427(14) Uani 1 1 d D
C20 C 0.5766(4) 0.8679(5) 0.0496(3) 0.0535(17) Uani 1 1 d D
H20A H 0.5522 0.8028 0.0638 0.064 Uiso 1 1 calc R
H20B H 0.5619 0.9182 0.0873 0.064 Uiso 1 1 calc R
C21 C 0.5076(6) 0.8635(8) -0.0441(4) 0.092(3) Uani 1 1 d D
H21A H 0.4308 0.8471 -0.0511 0.138 Uiso 1 1 calc R
H21B H 0.5193 0.8125 -0.0824 0.138 Uiso 1 1 calc R
H21C H 0.5286 0.9282 -0.0587 0.138 Uiso 1 1 calc R
C22 C 1.1322(4) 0.9982(4) 0.1611(3) 0.0370(13) Uani 1 1 d D
C23 C 1.2555(4) 1.0255(5) 0.1827(4) 0.0572(19) Uani 1 1 d D
H23A H 1.2933 1.0499 0.2456 0.069 Uiso 1 1 calc R
H23B H 1.2766 1.0797 0.1541 0.069 Uiso 1 1 calc R
C24 C 1.2910(8) 0.9354(7) 0.1530(6) 0.109(3) Uani 1 1 d D
H24A H 1.3698 0.9548 0.1679 0.164 Uiso 1 1 calc R
H24B H 1.2550 0.9121 0.0906 0.164 Uiso 1 1 calc R
H24C H 1.2709 0.8820 0.1818 0.164 Uiso 1 1 calc R
C25 C 0.9210(5) 1.1310(4) 0.1651(4) 0.0458(15) Uani 1 1 d D
C26 C 0.9243(7) 1.2401(4) 0.1909(4) 0.066(2) Uani 1 1 d D
H26A H 0.8494 1.2461 0.1703 0.079 Uiso 1 1 calc R
H26B H 0.9536 1.2601 0.2545 0.079 Uiso 1 1 calc R
C27 C 0.9934(9) 1.3115(6) 0.1550(7) 0.116(4) Uani 1 1 d D
H27A H 0.9924 1.3795 0.1739 0.173 Uiso 1 1 calc R
H27B H 0.9638 1.2934 0.0920 0.173 Uiso 1 1 calc R
H27C H 1.0682 1.3071 0.1761 0.173 Uiso 1 1 calc R
C28 C 0.9091(5) 0.7553(4) 0.0697(4) 0.0450(15) Uani 1 1 d D
C29 C 0.9055(6) 0.6463(4) 0.0427(4) 0.0633(19) Uani 1 1 d D
H29A H 0.8288 0.6063 0.0153 0.076 Uiso 1 1 calc R
H29B H 0.9399 0.6413 -0.0008 0.076 Uiso 1 1 calc R
C30 C 0.9626(9) 0.6019(8) 0.1177(6) 0.117(4) Uani 1 1 d D
H30A H 0.9569 0.5325 0.0960 0.176 Uiso 1 1 calc R
H30B H 0.9281 0.6051 0.1606 0.176 Uiso 1 1 calc R
H30C H 1.0392 0.6397 0.1442 0.176 Uiso 1 1 calc R
C31 C 0.5775(6) 0.6109(5) 0.9055(4) 0.0526(17) Uani 1 1 d D
C32 C 0.6246(7) 0.6734(6) 0.8504(4) 0.084(3) Uani 1 1 d D
H32A H 0.5689 0.7021 0.8159 0.100 Uiso 1 1 calc R
H32B H 0.6873 0.7290 0.8887 0.100 Uiso 1 1 calc R
C33 C 0.6611(11) 0.6112(8) 0.7898(7) 0.145(5) Uani 1 1 d D
H33A H 0.6906 0.6533 0.7560 0.217 Uiso 1 1 calc R
H33B H 0.5990 0.5569 0.7510 0.217 Uiso 1 1 calc R
H33C H 0.7171 0.5837 0.8238 0.217 Uiso 1 1 calc R
C34 C 0.6332(6) 0.3919(6) 0.9881(6) 0.0634(19) Uani 1 1 d D
C35 C 0.7111(8) 0.3297(8) 0.9804(7) 0.110(4) Uani 1 1 d D
H35A H 0.7719 0.3434 1.0361 0.132 Uiso 1 1 calc R
H35B H 0.6722 0.2582 0.9657 0.132 Uiso 1 1 calc R
C36 C 0.7552(11) 0.3563(11) 0.9100(9) 0.206(8) Uani 1 1 d D
H36A H 0.8045 0.3166 0.9050 0.308 Uiso 1 1 calc R
H36B H 0.7946 0.4270 0.9252 0.308 Uiso 1 1 calc R
H36C H 0.6948 0.3423 0.8550 0.308 Uiso 1 1 calc R
K1 K 0.84458(11) 0.95104(10) 0.50535(8) 0.0421(3) Uani 1 1 d .
O1 O 1.1016(3) 0.7375(3) 0.3809(2) 0.0408(9) Uani 1 1 d .
O2 O 0.8817(3) 0.7578(3) 0.5027(3) 0.0437(10) Uani 1 1 d .
O3 O 0.8896(3) 1.1391(3) 0.4621(2) 0.0360(9) Uani 1 1 d .
O4 O 0.8734(3) 0.6314(3) 0.3447(2) 0.0492(11) Uani 1 1 d .
O5 O 1.1626(3) 0.7455(3) 0.6147(2) 0.0403(9) Uani 1 1 d .
O6 O 0.9278(3) 0.5181(3) 0.4224(2) 0.0407(10) Uani 1 1 d .
O7 O 0.9358(3) 0.6408(3) 0.5778(3) 0.0450(10) Uani 1 1 d .
O8 O 1.1536(3) 0.6208(3) 0.4563(3) 0.0431(10) Uani 1 1 d .
O9 O 0.5632(3) 1.1119(3) 0.6347(2) 0.0454(10) Uani 1 1 d .
O10 O 0.6179(3) 0.9296(3) 0.4478(2) 0.0412(9) Uani 1 1 d .
O11 O 0.6191(3) 1.1409(3) 0.4837(2) 0.0408(9) Uani 1 1 d .
O12 O 0.5625(3) 0.9013(3) 0.5988(2) 0.0453(10) Uani 1 1 d .
O13 O 0.7849(3) 1.0679(3) 0.6235(2) 0.0361(9) Uani 1 1 d .
O14 O 0.7570(3) 0.8912(3) 0.1501(2) 0.0459(10) Uani 1 1 d .
O15 O 1.0938(3) 0.9709(3) 0.2178(2) 0.0419(10) Uani 1 1 d .
O16 O 0.9327(3) 1.0793(3) 0.2236(2) 0.0437(10) Uani 1 1 d .
O17 O 0.9163(4) 0.7842(3) 0.1478(2) 0.0495(11) Uani 1 1 d .
O18 O 0.9050(3) 0.8091(3) 0.0129(2) 0.0467(10) Uani 1 1 d .
O19 O 0.9050(4) 1.1004(3) 0.0849(2) 0.0484(11) Uani 1 1 d .
O20 O 1.0731(3) 1.0021(3) 0.0842(2) 0.0424(10) Uani 1 1 d .
O21 O 0.7387(3) 0.9124(3) 0.0130(2) 0.0481(11) Uani 1 1 d .
O22 O 0.6255(3) 0.6394(3) 0.9877(3) 0.0515(11) Uani 1 1 d .
O23 O 0.6696(4) 0.4659(4) 1.0527(3) 0.0637(13) Uani 1 1 d .
O24 O 0.4942(4) 0.5358(4) 0.8651(3) 0.0616(13) Uani 1 1 d .
O25 O 0.4624(4) 0.6361(4) 1.0698(3) 0.0629(13) Uani 1 1 d .
O26 O 0.7066(4) 0.6702(3) 1.1891(3) 0.0613(13) Uani 1 1 d .
Rh1 Rh 0.99019(3) 0.75128(3) 0.43875(2) 0.02879(11) Uani 1 1 d .
Rh2 Rh 1.04715(3) 0.62894(3) 0.52040(3) 0.03116(11) Uani 1 1 d .
Rh3 Rh 0.59589(3) 1.02272(3) 0.54387(3) 0.03299(11) Uani 1 1 d .
Rh4 Rh 0.92430(4) 0.92999(3) 0.18952(2) 0.03390(12) Uani 1 1 d .
Rh5 Rh 0.90485(4) 0.95574(3) 0.04505(2) 0.03683(12) Uani 1 1 d .
Rh6 Rh 0.57012(4) 0.55457(4) 1.06479(3) 0.04212(13) Uani 1 1 d .

loop_
_atom_site_aniso_label
_atom_site_aniso_U_11
_atom_site_aniso_U_22
_atom_site_aniso_U_33
_atom_site_aniso_U_23
_atom_site_aniso_U_13
_atom_site_aniso_U_12
Br1 0.0452(3) 0.0379(3) 0.0276(2) 0.0162(2) 0.0132(2) 0.0188(3)
C1 0.040(3) 0.033(3) 0.050(3) 0.002(3) 0.016(3) 0.010(3)
C2 0.075(5) 0.060(5) 0.081(5) 0.020(4) 0.045(4) 0.033(4)
C3 0.32(2) 0.113(11) 0.28(2) 0.027(12) 0.243(19) 0.053(12)
C4 0.051(4) 0.044(4) 0.059(4) 0.021(3) 0.029(3) 0.018(3)
C5 0.126(8) 0.107(8) 0.140(9) 0.072(7) 0.098(7) 0.082(7)
C6 0.171(14) 0.238(19) 0.210(16) 0.094(15) 0.130(13) 0.049(14)
C7 0.040(3) 0.031(3) 0.035(3) 0.010(2) 0.013(2) 0.012(3)
C8 0.051(4) 0.033(3) 0.039(3) 0.009(3) 0.009(3) 0.008(3)
C9 0.069(5) 0.066(5) 0.055(4) 0.002(4) -0.012(4) 0.018(4)
C10 0.059(4) 0.030(4) 0.050(4) 0.011(3) -0.013(3) 0.006(3)
C11 0.098(8) 0.076(7) 0.158(10) 0.083(7) -0.065(7) -0.020(6)
C12 0.205(18) 0.147(14) 0.182(15) 0.059(12) -0.059(13) 0.003(13)
C13 0.047(4) 0.042(4) 0.044(3) 0.005(3) 0.018(3) 0.007(3)
C14 0.066(5) 0.066(5) 0.061(4) -0.001(4) 0.030(4) 0.020(4)
C15 0.30(2) 0.098(9) 0.166(12) 0.022(8) 0.152(14) 0.089(11)
C16 0.046(4) 0.040(4) 0.049(3) 0.017(3) 0.022(3) 0.016(3)
C17 0.061(5) 0.061(5) 0.088(5) 0.046(4) 0.030(4) 0.022(4)
C18 0.193(14) 0.110(10) 0.250(17) 0.108(11) 0.123(13) 0.083(10)
C19 0.045(4) 0.036(4) 0.040(3) 0.012(3) 0.009(3) 0.004(3)
C20 0.041(4) 0.059(4) 0.049(3) 0.016(3) 0.006(3) 0.006(3)
C21 0.054(5) 0.133(8) 0.075(5) 0.039(5) 0.002(4) 0.021(5)
C22 0.038(3) 0.042(4) 0.027(3) 0.012(2) 0.008(2) 0.008(3)
C23 0.041(4) 0.091(6) 0.034(3) 0.024(3) 0.012(3) 0.005(4)
C24 0.090(7) 0.154(10) 0.113(8) 0.042(7) 0.047(6) 0.069(7)
C25 0.052(4) 0.040(4) 0.045(3) 0.015(3) 0.015(3) 0.011(3)
C26 0.105(6) 0.048(4) 0.055(4) 0.022(3) 0.035(4) 0.023(4)
C27 0.161(10) 0.050(6) 0.136(9) 0.021(6) 0.073(8) -0.001(6)
C28 0.048(4) 0.036(4) 0.046(3) 0.008(3) 0.016(3) 0.002(3)
C29 0.078(5) 0.047(4) 0.063(4) 0.012(3) 0.030(4) 0.010(4)
C30 0.137(10) 0.088(7) 0.130(9) 0.028(7) 0.031(7) 0.060(7)
C31 0.059(4) 0.050(4) 0.047(4) 0.015(3) 0.021(3) 0.006(3)
C32 0.105(7) 0.079(6) 0.052(4) 0.019(4) 0.031(4) -0.009(5)
C33 0.176(12) 0.170(12) 0.130(9) 0.052(9) 0.111(10) 0.035(10)
C34 0.061(5) 0.061(5) 0.085(5) 0.033(4) 0.037(4) 0.024(4)
C35 0.085(7) 0.109(8) 0.166(10) 0.036(8) 0.062(7) 0.053(6)
C36 0.129(12) 0.192(16) 0.30(2) -0.036(15) 0.123(14) 0.037(11)
K1 0.0450(7) 0.0374(8) 0.0505(7) 0.0130(6) 0.0238(6) 0.0124(6)
O1 0.050(2) 0.037(2) 0.045(2) 0.0179(18) 0.0226(19) 0.019(2)
O2 0.044(2) 0.044(3) 0.056(2) 0.027(2) 0.024(2) 0.020(2)
O3 0.045(2) 0.025(2) 0.0307(18) 0.0108(16) 0.0049(17) 0.0050(17)
O4 0.055(3) 0.028(2) 0.043(2) 0.0143(18) -0.0089(19) 0.0060(19)
O5 0.046(2) 0.030(2) 0.0353(19) 0.0084(17) 0.0007(17) 0.0101(18)
O6 0.045(2) 0.023(2) 0.038(2) 0.0092(16) -0.0043(17) 0.0053(17)
O7 0.053(3) 0.044(3) 0.048(2) 0.024(2) 0.025(2) 0.017(2)
O8 0.048(2) 0.035(2) 0.053(2) 0.016(2) 0.020(2) 0.0188(19)
O9 0.041(2) 0.056(3) 0.037(2) 0.0054(19) 0.0135(18) 0.012(2)
O10 0.037(2) 0.045(3) 0.043(2) 0.0085(19) 0.0165(18) 0.0131(19)
O11 0.036(2) 0.041(2) 0.047(2) 0.0196(19) 0.0133(18) 0.0112(19)
O12 0.038(2) 0.055(3) 0.045(2) 0.024(2) 0.0109(19) 0.015(2)
O13 0.030(2) 0.044(2) 0.0343(18) 0.0134(17) 0.0100(16) 0.0103(18)
O14 0.036(2) 0.062(3) 0.035(2) 0.0189(19) 0.0080(17) 0.007(2)
O15 0.041(2) 0.058(3) 0.0268(18) 0.0223(18) 0.0093(16) 0.0093(19)
O16 0.062(3) 0.038(2) 0.035(2) 0.0182(18) 0.0174(19) 0.014(2)
O17 0.074(3) 0.041(3) 0.036(2) 0.0170(18) 0.021(2) 0.012(2)
O18 0.062(3) 0.043(3) 0.035(2) 0.0131(19) 0.0219(19) 0.007(2)
O19 0.064(3) 0.045(3) 0.033(2) 0.0189(18) 0.0112(19) 0.012(2)
O20 0.045(2) 0.049(3) 0.0259(18) 0.0152(17) 0.0083(17) 0.0022(19)
O21 0.042(2) 0.060(3) 0.035(2) 0.0201(19) 0.0055(18) 0.007(2)
O22 0.052(3) 0.050(3) 0.044(2) 0.017(2) 0.015(2) -0.003(2)
O23 0.045(3) 0.064(3) 0.075(3) 0.019(3) 0.008(2) 0.018(2)
O24 0.066(3) 0.063(3) 0.040(2) 0.016(2) 0.015(2) -0.009(3)
O25 0.057(3) 0.057(3) 0.070(3) 0.007(2) 0.023(3) 0.011(2)
O26 0.060(3) 0.053(3) 0.046(2) 0.014(2) 0.002(2) -0.008(2)
Rh1 0.0331(2) 0.0236(2) 0.02805(19) 0.01068(17) 0.00650(17) 0.00868(18)
Rh2 0.0355(2) 0.0236(2) 0.0313(2) 0.01178(17) 0.00530(18) 0.00913(19)
Rh3 0.0278(2) 0.0400(3) 0.0307(2) 0.01051(19) 0.00868(17) 0.00981(19)
Rh4 0.0371(2) 0.0377(3) 0.02354(19) 0.01357(18) 0.00749(17) 0.0050(2)
Rh5 0.0403(3) 0.0408(3) 0.0233(2) 0.01370(18) 0.00640(18) 0.0032(2)
Rh6 0.0379(3) 0.0457(3) 0.0353(2) 0.0128(2) 0.0076(2) 0.0031(2)

loop_
_atom_type_symbol
_atom_type_description
_atom_type_scat_dispersion_real
_atom_type_scat_dispersion_imag
_atom_type_scat_source
C C 0.0033 0.0016 'International Tables Vol C Tables 4.2.6.8 and 6.1.1.4'
H H 0.0000 0.0000 'International Tables Vol C Tables 4.2.6.8 and 6.1.1.4'
O O 0.0106 0.0060 'International Tables Vol C Tables 4.2.6.8 and 6.1.1.4'
Br Br -0.2901 2.4595 'International Tables Vol C Tables 4.2.6.8 and 6.1.1.4'
Rh Rh -1.1178 0.9187 'International Tables Vol C Tables 4.2.6.8 and 6.1.1.4'
K K 0.2009 0.2494 'International Tables Vol C Tables 4.2.6.8 and 6.1.1.4'

loop_
_geom_angle_atom_site_label_1
_geom_angle_atom_site_label_2
_geom_angle_atom_site_label_3
_geom_angle
_geom_angle_site_symmetry_1
_geom_angle_site_symmetry_3
Rh1 Br1 Rh4 133.45(3) . .
Rh1 Br1 K1 83.49(3) . .
Rh4 Br1 K1 142.47(3) . .
Rh1 Br1 K1 84.92(3) . 2_776
Rh4 Br1 K1 106.48(3) . 2_776
K1 Br1 K1 79.11(4) . 2_776
O8 C1 O1 125.8(5) . .
O8 C1 C2 119.3(6) . .
O1 C1 C2 114.8(5) . .
C3 C2 C1 113.3(7) . .
C3 C2 H2A 108.9 . .
C1 C2 H2A 108.9 . .
C3 C2 H2B 108.9 . .
C1 C2 H2B 108.9 . .
H2A C2 H2B 107.7 . .
C2 C3 H3A 109.5 . .
C2 C3 H3B 109.5 . .
H3A C3 H3B 109.5 . .
C2 C3 H3C 109.5 . .
H3A C3 H3C 109.5 . .
H3B C3 H3C 109.5 . .
O7 C4 O2 126.2(5) . .
O7 C4 C5 114.3(6) . .
O2 C4 C5 119.4(6) . .
C6 C5 C4 113.2(9) . .
C6 C5 H5A 108.9 . .
C4 C5 H5A 108.9 . .
C6 C5 H5B 108.9 . .
C4 C5 H5B 108.9 . .
H5A C5 H5B 107.8 . .
C5 C6 K1 108.0(7) . .
C5 C6 H6A 109.5 . .
K1 C6 H6A 130.5 . .
C5 C6 H6B 109.5 . .
K1 C6 H6B 25.6 . .
H6A C6 H6B 109.5 . .
C5 C6 H6C 109.5 . .
K1 C6 H6C 86.8 . .
H6A C6 H6C 109.5 . .
H6B C6 H6C 109.5 . .
O5 C7 O3 125.2(5) 2_776 .
O5 C7 C8 118.5(5) 2_776 .
O3 C7 C8 116.3(5) . .
C7 C8 C9 117.1(5) . .
C7 C8 H8A 108.0 . .
C9 C8 H8A 108.0 . .
C7 C8 H8B 108.0 . .
C9 C8 H8B 108.0 . .
H8A C8 H8B 107.3 . .
C8 C9 H9A 109.5 . .
C8 C9 H9B 109.5 . .
H9A C9 H9B 109.5 . .
C8 C9 H9C 109.5 . .
H9A C9 H9C 109.5 . .
H9B C9 H9C 109.5 . .
O4 C10 O6 123.1(5) . .
O4 C10 C11 119.2(5) . .
O6 C10 C11 117.1(6) . .
C12 C11 C10 96.8(9) . .
C12 C11 H11A 112.4 . .
C10 C11 H11A 112.4 . .
C12 C11 H11B 112.4 . .
C10 C11 H11B 112.4 . .
H11A C11 H11B 109.9 . .
C11 C12 H12A 109.5 . .
C11 C12 H12B 109.5 . .
H12A C12 H12B 109.5 . .
C11 C12 H12C 109.5 . .
H12A C12 H12C 109.5 . .
H12B C12 H12C 109.5 . .
O9 C13 O10 125.1(5) 2_676 .
O9 C13 C14 117.9(5) 2_676 .
O10 C13 C14 117.0(6) . .
C15 C14 C13 114.1(7) . .
C15 C14 H14A 108.7 . .
C13 C14 H14A 108.7 . .
C15 C14 H14B 108.7 . .
C13 C14 H14B 108.7 . .
H14A C14 H14B 107.6 . .
C14 C15 H15A 109.5 . .
C14 C15 H15B 109.5 . .
H15A C15 H15B 109.5 . .
C14 C15 H15C 109.5 . .
H15A C15 H15C 109.5 . .
H15B C15 H15C 109.5 . .
O12 C16 O11 126.0(5) 2_676 .
O12 C16 C17 117.2(6) 2_676 .
O11 C16 C17 116.8(6) . .
C18 C17 C16 112.0(7) . .
C18 C17 H17A 109.2 . .
C16 C17 H17A 109.2 . .
C18 C17 H17B 109.2 . .
C16 C17 H17B 109.2 . .
H17A C17 H17B 107.9 . .
C17 C18 H18A 109.5 . .
C17 C18 H18B 109.5 . .
H18A C18 H18B 109.5 . .
C17 C18 H18C 109.5 . .
H18A C18 H18C 109.5 . .
H18B C18 H18C 109.5 . .
O21 C19 O14 125.3(5) . .
O21 C19 C20 118.9(5) . .
O14 C19 C20 115.8(5) . .
C21 C20 C19 116.4(5) . .
C21 C20 H20A 108.2 . .
C19 C20 H20A 108.2 . .
C21 C20 H20B 108.2 . .
C19 C20 H20B 108.2 . .
H20A C20 H20B 107.3 . .
C20 C21 H21A 109.5 . .
C20 C21 H21B 109.5 . .
H21A C21 H21B 109.5 . .
C20 C21 H21C 109.5 . .
H21A C21 H21C 109.5 . .
H21B C21 H21C 109.5 . .
O15 C22 O20 124.1(4) . .
O15 C22 C23 119.3(4) . .
O20 C22 C23 116.5(4) . .
C22 C23 C24 111.2(6) . .
C22 C23 H23A 109.4 . .
C24 C23 H23A 109.4 . .
C22 C23 H23B 109.4 . .
C24 C23 H23B 109.4 . .
H23A C23 H23B 108.0 . .
C23 C24 H24A 109.5 . .
C23 C24 H24B 109.5 . .
H24A C24 H24B 109.5 . .
C23 C24 H24C 109.5 . .
H24A C24 H24C 109.5 . .
H24B C24 H24C 109.5 . .
O16 C25 O19 126.7(5) . .
O16 C25 C26 117.8(5) . .
O19 C25 C26 115.5(5) . .
C27 C26 C25 113.6(6) . .
C27 C26 H26A 108.9 . .
C25 C26 H26A 108.9 . .
C27 C26 H26B 108.9 . .
C25 C26 H26B 108.9 . .
H26A C26 H26B 107.7 . .
C26 C27 H27A 109.5 . .
C26 C27 H27B 109.5 . .
H27A C27 H27B 109.5 . .
C26 C27 H27C 109.5 . .
H27A C27 H27C 109.5 . .
H27B C27 H27C 109.5 . .
O18 C28 O17 126.2(5) . .
O18 C28 C29 117.3(5) . .
O17 C28 C29 116.5(5) . .
C30 C29 C28 113.8(6) . .
C30 C29 H29A 108.8 . .
C28 C29 H29A 108.8 . .
C30 C29 H29B 108.8 . .
C28 C29 H29B 108.8 . .
H29A C29 H29B 107.7 . .
C29 C30 H30A 109.5 . .
C29 C30 H30B 109.5 . .
H30A C30 H30B 109.5 . .
C29 C30 H30C 109.5 . .
H30A C30 H30C 109.5 . .
H30B C30 H30C 109.5 . .
O24 C31 O22 126.5(5) . .
O24 C31 C32 117.0(6) . .
O22 C31 C32 116.4(6) . .
C33 C32 C31 111.8(7) . .
C33 C32 H32A 109.3 . .
C31 C32 H32A 109.3 . .
C33 C32 H32B 109.3 . .
C31 C32 H32B 109.3 . .
H32A C32 H32B 107.9 . .
C32 C33 H33A 109.5 . .
C32 C33 H33B 109.5 . .
H33A C33 H33B 109.5 . .
C32 C33 H33C 109.5 . .
H33A C33 H33C 109.5 . .
H33B C33 H33C 109.5 . .
O25 C34 O23 126.3(6) 2_667 .
O25 C34 C35 116.7(8) 2_667 .
O23 C34 C35 117.0(8) . .
C36 C35 C34 109.5(8) . .
C36 C35 H35A 109.8 . .
C34 C35 H35A 109.8 . .
C36 C35 H35B 109.8 . .
C34 C35 H35B 109.8 . .
H35A C35 H35B 108.2 . .
C35 C36 H36A 109.5 . .
C35 C36 H36B 109.5 . .
H36A C36 H36B 109.5 . .
C35 C36 H36C 109.5 . .
H36A C36 H36C 109.5 . .
H36B C36 H36C 109.5 . .
O3 K1 O10 92.61(12) . .
O3 K1 O13 78.34(11) . .
O10 K1 O13 67.32(11) . .
O3 K1 O2 148.44(12) . .
O10 K1 O2 109.40(12) . .
O13 K1 O2 130.50(12) . .
O3 K1 Br1 81.27(8) . .
O10 K1 Br1 113.18(9) . .
O13 K1 Br1 159.60(9) . .
O2 K1 Br1 69.52(8) . .
O3 K1 Br1 68.18(8) . 2_776
O10 K1 Br1 137.91(9) . 2_776
O13 K1 Br1 72.13(8) . 2_776
O2 K1 Br1 105.11(9) . 2_776
Br1 K1 Br1 100.89(4) . 2_776
O3 K1 C6 154.4(3) . .
O10 K1 C6 82.3(3) . .
O13 K1 C6 76.6(3) . .
O2 K1 C6 54.7(3) . .
Br1 K1 C6 123.8(3) . .
Br1 K1 C6 99.2(3) 2_776 .
O3 K1 Rh3 84.96(9) . .
O10 K1 Rh3 30.81(8) . .
O13 K1 Rh3 36.51(7) . .
O2 K1 Rh3 125.35(9) . .
Br1 K1 Rh3 140.56(4) . .
Br1 K1 Rh3 107.89(4) 2_776 .
C6 K1 Rh3 77.9(3) . .
O3 K1 Rh1 118.68(9) . .
O10 K1 Rh1 126.40(9) . .
O13 K1 Rh1 154.18(8) . .
O2 K1 Rh1 29.76(8) . .
Br1 K1 Rh1 42.80(2) . .
Br1 K1 Rh1 95.33(3) 2_776 .
C6 K1 Rh1 83.5(3) . .
Rh3 K1 Rh1 152.15(4) . .
O3 K1 Rh1 27.40(7) . 2_776
O10 K1 Rh1 109.34(9) . 2_776
O13 K1 Rh1 67.43(8) . 2_776
O2 K1 Rh1 141.26(9) . 2_776
Br1 K1 Rh1 94.40(3) . 2_776
Br1 K1 Rh1 41.63(2) 2_776 2_776
C6 K1 Rh1 132.7(3) . 2_776
Rh3 K1 Rh1 89.80(3) . 2_776
Rh1 K1 Rh1 118.01(3) . 2_776
O3 K1 K1 65.63(9) . 2_776
O10 K1 K1 153.42(10) . 2_776
O13 K1 K1 119.05(9) . 2_776
O2 K1 K1 86.25(9) . 2_776
Br1 K1 K1 51.12(3) . 2_776
Br1 K1 K1 49.78(3) 2_776 2_776
C6 K1 K1 124.0(3) . 2_776
Rh3 K1 K1 147.57(5) . 2_776
Rh1 K1 K1 60.20(3) . 2_776
Rh1 K1 K1 57.80(3) 2_776 2_776
C1 O1 Rh1 119.0(3) . .
C4 O2 Rh1 118.1(4) . .
C4 O2 K1 129.3(4) . .
Rh1 O2 K1 107.16(15) . .
C7 O3 Rh1 119.3(3) . 2_776
C7 O3 K1 125.4(3) . .
Rh1 O3 K1 113.85(14) 2_776 .
C10 O4 Rh1 120.9(3) . .
C7 O5 Rh2 119.6(3) 2_776 .
C10 O6 Rh2 120.3(3) . .
C10 O6 Rh2 139.0(3) . 2_766
Rh2 O6 Rh2 100.70(14) . 2_766
C4 O7 Rh2 119.3(4) . .
C1 O8 Rh2 119.0(3) . .
C13 O9 Rh3 120.0(4) 2_676 .
C13 O10 Rh3 118.5(4) . .
C13 O10 K1 136.2(4) . .
Rh3 O10 K1 105.18(15) . .
C16 O11 Rh3 118.3(4) . .
C16 O12 Rh3 119.2(4) 2_676 .
Rh3 O13 K1 97.73(12) . .
C19 O14 Rh4 119.4(3) . .
C22 O15 Rh4 120.4(3) . .
C25 O16 Rh4 118.6(3) . .
C28 O17 Rh4 118.8(3) . .
C28 O18 Rh5 118.8(3) . .
C25 O19 Rh5 118.2(3) . .
C22 O20 Rh5 119.6(3) . .
C22 O20 Rh5 139.3(3) . 2_775
Rh5 O20 Rh5 101.05(14) . 2_775
C19 O21 Rh5 119.0(3) . .
C31 O22 Rh6 118.1(4) . .
C34 O23 Rh6 118.8(4) . .
C31 O24 Rh6 119.1(4) . 2_667
C34 O25 Rh6 118.8(4) 2_667 .
O1 Rh1 O3 89.70(16) . 2_776
O1 Rh1 O2 175.74(15) . .
O3 Rh1 O2 89.92(16) 2_776 .
O1 Rh1 O4 89.96(17) . .
O3 Rh1 O4 174.96(14) 2_776 .
O2 Rh1 O4 90.05(18) . .
O1 Rh1 Rh2 87.88(11) . .
O3 Rh1 Rh2 87.92(10) 2_776 .
O2 Rh1 Rh2 87.87(11) . .
O4 Rh1 Rh2 87.04(11) . .
O1 Rh1 Br1 92.16(11) . .
O3 Rh1 Br1 90.91(10) 2_776 .
O2 Rh1 Br1 92.09(11) . .
O4 Rh1 Br1 94.13(11) . .
Rh2 Rh1 Br1 178.83(2) . .
O1 Rh1 K1 140.58(11) . .
O3 Rh1 K1 73.71(11) 2_776 .
O2 Rh1 K1 43.09(11) . .
O4 Rh1 K1 109.50(13) . .
Rh2 Rh1 K1 125.82(3) . .
Br1 Rh1 K1 53.71(2) . .
O1 Rh1 K1 82.55(11) . 2_776
O3 Rh1 K1 38.75(10) 2_776 2_776
O2 Rh1 K1 99.76(12) . 2_776
O4 Rh1 K1 146.09(11) . 2_776
Rh2 Rh1 K1 125.41(3) . 2_776
Br1 Rh1 K1 53.45(3) . 2_776
K1 Rh1 K1 61.99(3) . 2_776
O7 Rh2 O5 90.17(17) . .
O7 Rh2 O8 176.29(16) . .
O5 Rh2 O8 91.00(16) . .
O7 Rh2 O6 89.27(17) . .
O5 Rh2 O6 176.70(15) . .
O8 Rh2 O6 89.36(16) . .
O7 Rh2 O6 90.66(15) . 2_766
O5 Rh2 O6 103.97(13) . 2_766
O8 Rh2 O6 92.48(15) . 2_766
O6 Rh2 O6 79.30(14) . 2_766
O7 Rh2 Rh1 88.41(11) . .
O5 Rh2 Rh1 88.02(10) . .
O8 Rh2 Rh1 88.11(11) . .
O6 Rh2 Rh1 88.71(10) . .
O6 Rh2 Rh1 167.98(8) 2_766 .
O11 Rh3 O12 176.37(15) . .
O11 Rh3 O9 89.43(16) . .
O12 Rh3 O9 90.83(17) . .
O11 Rh3 O10 90.83(16) . .
O12 Rh3 O10 88.67(16) . .
O9 Rh3 O10 176.27(15) . .
O11 Rh3 O13 89.62(14) . .
O12 Rh3 O13 93.97(14) . .
O9 Rh3 O13 93.97(14) . .
O10 Rh3 O13 89.76(14) . .
O11 Rh3 Rh3 88.50(11) . 2_676
O12 Rh3 Rh3 87.89(11) . 2_676
O9 Rh3 Rh3 87.99(11) . 2_676
O10 Rh3 Rh3 88.29(11) . 2_676
O13 Rh3 Rh3 177.27(9) . 2_676
O11 Rh3 K1 89.89(11) . .
O12 Rh3 K1 92.25(12) . .
O9 Rh3 K1 139.72(12) . .
O10 Rh3 K1 44.01(11) . .
O13 Rh3 K1 45.75(9) . .
Rh3 Rh3 K1 132.25(3) 2_676 .
O17 Rh4 O14 89.49(18) . .
O17 Rh4 O16 176.06(14) . .
O14 Rh4 O16 90.86(17) . .
O17 Rh4 O15 90.01(17) . .
O14 Rh4 O15 174.57(13) . .
O16 Rh4 O15 89.28(16) . .
O17 Rh4 Rh5 88.39(10) . .
O14 Rh4 Rh5 87.81(10) . .
O16 Rh4 Rh5 87.71(10) . .
O15 Rh4 Rh5 86.77(9) . .
O17 Rh4 Br1 90.39(10) . .
O14 Rh4 Br1 87.76(10) . .
O16 Rh4 Br1 93.54(10) . .
O15 Rh4 Br1 97.65(9) . .
Rh5 Rh4 Br1 175.42(2) . .
O21 Rh5 O19 88.95(18) . .
O21 Rh5 O18 90.68(17) . .
O19 Rh5 O18 176.32(14) . .
O21 Rh5 O20 176.89(15) . .
O19 Rh5 O20 89.51(17) . .
O18 Rh5 O20 90.69(17) . .
O21 Rh5 O20 103.74(14) . 2_775
O19 Rh5 O20 89.29(14) . 2_775
O18 Rh5 O20 94.36(14) . 2_775
O20 Rh5 O20 78.95(14) . 2_775
O21 Rh5 Rh4 88.35(10) . .
O19 Rh5 Rh4 88.60(10) . .
O18 Rh5 Rh4 87.73(10) . .
O20 Rh5 Rh4 88.91(9) . .
O20 Rh5 Rh4 167.69(9) 2_775 .
O25 Rh6 O22 91.18(19) . .
O25 Rh6 O23 176.09(19) . .
O22 Rh6 O23 89.1(2) . .
O25 Rh6 O24 88.2(2) . 2_667
O22 Rh6 O24 176.19(16) . 2_667
O23 Rh6 O24 91.3(2) . 2_667
O25 Rh6 O26 89.64(19) . .
O22 Rh6 O26 88.81(16) . .
O23 Rh6 O26 94.27(19) . .
O24 Rh6 O26 94.94(16) 2_667 .
O25 Rh6 Rh6 88.24(14) . 2_667
O22 Rh6 Rh6 88.75(12) . 2_667
O23 Rh6 Rh6 87.86(14) . 2_667
O24 Rh6 Rh6 87.48(12) 2_667 2_667
O26 Rh6 Rh6 176.73(12) . 2_667

loop_
_geom_bond_atom_site_label_1
_geom_bond_atom_site_label_2
_geom_bond_distance
_geom_bond_site_symmetry_2
Br1 Rh1 2.7008(7) .
Br1 Rh4 2.7239(7) .
Br1 K1 3.2038(14) .
Br1 K1 3.2662(15) 2_776
C1 O8 1.257(7) .
C1 O1 1.269(7) .
C1 C2 1.510(4) .
C2 C3 1.496(5) .
C2 H2A 0.9700 .
C2 H2B 0.9700 .
C3 H3A 0.9600 .
C3 H3B 0.9600 .
C3 H3C 0.9600 .
C4 O7 1.263(7) .
C4 O2 1.269(7) .
C4 C5 1.499(10) .
C5 C6 1.442(17) .
C5 H5A 0.9700 .
C5 H5B 0.9700 .
C6 K1 3.351(13) .
C6 H6A 0.9600 .
C6 H6B 0.9600 .
C6 H6C 0.9600 .
C7 O5 1.266(6) 2_776
C7 O3 1.265(6) .
C7 C8 1.498(8) .
C8 C9 1.504(8) .
C8 H8A 0.9700 .
C8 H8B 0.9700 .
C9 H9A 0.9600 .
C9 H9B 0.9600 .
C9 H9C 0.9600 .
C10 O4 1.272(7) .
C10 O6 1.275(7) .
C10 C11 1.522(5) .
C11 C12 1.494(5) .
C11 H11A 0.9700 .
C11 H11B 0.9700 .
C12 H12A 0.9600 .
C12 H12B 0.9600 .
C12 H12C 0.9600 .
C13 O9 1.259(7) 2_676
C13 O10 1.275(7) .
C13 C14 1.510(9) .
C14 C15 1.416(12) .
C14 H14A 0.9700 .
C14 H14B 0.9700 .
C15 H15A 0.9600 .
C15 H15B 0.9600 .
C15 H15C 0.9600 .
C16 O12 1.257(7) 2_676
C16 O11 1.271(7) .
C16 C17 1.512(8) .
C17 C18 1.493(13) .
C17 H17A 0.9700 .
C17 H17B 0.9700 .
C18 H18A 0.9600 .
C18 H18B 0.9600 .
C18 H18C 0.9600 .
C19 O21 1.265(6) .
C19 O14 1.270(6) .
C19 C20 1.508(4) .
C20 C21 1.505(4) .
C20 H20A 0.9700 .
C20 H20B 0.9700 .
C21 H21A 0.9600 .
C21 H21B 0.9600 .
C21 H21C 0.9600 .
C22 O15 1.257(6) .
C22 O20 1.271(6) .
C22 C23 1.507(4) .
C23 C24 1.509(5) .
C23 H23A 0.9700 .
C23 H23B 0.9700 .
C24 H24A 0.9600 .
C24 H24B 0.9600 .
C24 H24C 0.9600 .
C25 O16 1.259(6) .
C25 O19 1.268(7) .
C25 C26 1.505(4) .
C26 C27 1.503(5) .
C26 H26A 0.9700 .
C26 H26B 0.9700 .
C27 H27A 0.9600 .
C27 H27B 0.9600 .
C27 H27C 0.9600 .
C28 O18 1.261(7) .
C28 O17 1.264(7) .
C28 C29 1.506(4) .
C29 C30 1.504(5) .
C29 H29A 0.9700 .
C29 H29B 0.9700 .
C30 H30A 0.9600 .
C30 H30B 0.9600 .
C30 H30C 0.9600 .
C31 O24 1.261(7) .
C31 O22 1.262(7) .
C31 C32 1.511(4) .
C32 C33 1.502(5) .
C32 H32A 0.9700 .
C32 H32B 0.9700 .
C33 H33A 0.9600 .
C33 H33B 0.9600 .
C33 H33C 0.9600 .
C34 O25 1.258(9) 2_667
C34 O23 1.263(9) .
C34 C35 1.511(5) .
C35 C36 1.506(5) .
C35 H35A 0.9700 .
C35 H35B 0.9700 .
C36 H36A 0.9600 .
C36 H36B 0.9600 .
C36 H36C 0.9600 .
K1 O3 2.772(4) .
K1 O10 2.785(4) .
K1 O13 2.797(4) .
K1 O2 2.823(4) .
K1 Br1 3.2661(15) 2_776
K1 Rh3 3.8684(14) .
K1 Rh1 3.9491(14) .
K1 Rh1 4.0498(15) 2_776
K1 K1 4.120(3) 2_776
O1 Rh1 2.031(4) .
O2 Rh1 2.051(4) .
O3 Rh1 2.038(3) 2_776
O4 Rh1 2.058(4) .
O5 C7 1.266(6) 2_776
O5 Rh2 2.029(4) .
O6 Rh2 2.033(3) .
O6 Rh2 2.390(4) 2_766
O7 Rh2 2.020(4) .
O8 Rh2 2.032(4) .
O9 C13 1.259(7) 2_676
O9 Rh3 2.037(4) .
O10 Rh3 2.053(4) .
O11 Rh3 2.031(4) .
O12 C16 1.257(7) 2_676
O12 Rh3 2.034(4) .
O13 Rh3 2.323(3) .
O14 Rh4 2.026(4) .
O15 Rh4 2.075(4) .
O16 Rh4 2.043(4) .
O17 Rh4 2.019(4) .
O18 Rh5 2.034(4) .
O19 Rh5 2.028(4) .
O20 Rh5 2.040(4) .
O20 Rh5 2.361(3) 2_775
O21 Rh5 2.025(4) .
O22 Rh6 2.028(4) .
O23 Rh6 2.031(5) .
O24 Rh6 2.035(4) 2_667
O25 C34 1.258(9) 2_667
O25 Rh6 2.025(5) .
O26 Rh6 2.356(4) .
Rh1 O3 2.038(3) 2_776
Rh1 Rh2 2.3910(6) .
Rh1 K1 4.0498(15) 2_776
Rh2 O6 2.390(4) 2_766
Rh3 Rh3 2.3810(9) 2_676
Rh4 Rh5 2.3867(6) .
Rh5 O20 2.361(3) 2_775
Rh6 O24 2.035(4) 2_667
Rh6 Rh6 2.3875(10) 2_667

loop_
_geom_torsion_atom_site_label_1
_geom_torsion_atom_site_label_2
_geom_torsion_atom_site_label_3
_geom_torsion_atom_site_label_4
_geom_torsion
_geom_torsion_site_symmetry_1
_geom_torsion_site_symmetry_4
O8 C1 C2 C3 44.2(12) . .
O1 C1 C2 C3 -136.6(10) . .
O7 C4 C5 C6 134.2(10) . .
O2 C4 C5 C6 -48.1(14) . .
C4 C5 C6 K1 33.3(12) . .
O5 C7 C8 C9 -0.6(9) 2_776 .
O3 C7 C8 C9 179.5(6) . .
O4 C10 C11 C12 -96.0(10) . .
O6 C10 C11 C12 92.7(10) . .
O9 C13 C14 C15 -95.7(10) 2_676 .
O10 C13 C14 C15 84.3(10) . .
O12 C16 C17 C18 81.9(9) 2_676 .
O11 C16 C17 C18 -97.9(9) . .
O21 C19 C20 C21 3.1(10) . .
O14 C19 C20 C21 -176.7(6) . .
O15 C22 C23 C24 93.3(7) . .
O20 C22 C23 C24 -84.8(7) . .
O16 C25 C26 C27 135.4(8) . .
O19 C25 C26 C27 -45.5(9) . .
O18 C28 C29 C30 152.5(7) . .
O17 C28 C29 C30 -27.4(10) . .
O24 C31 C32 C33 -59.7(11) . .
O22 C31 C32 C33 120.5(9) . .
O25 C34 C35 C36 77.4(11) 2_667 .
O23 C34 C35 C36 -103.6(10) . .
Rh1 Br1 K1 O3 151.70(8) . .
Rh4 Br1 K1 O3 -37.28(10) . .
K1 Br1 K1 O3 65.64(8) 2_776 .
Rh1 Br1 K1 O10 -119.19(10) . .
Rh4 Br1 K1 O10 51.82(12) . .
K1 Br1 K1 O10 154.75(11) 2_776 .
Rh1 Br1 K1 O13 153.8(2) . .
Rh4 Br1 K1 O13 -35.2(3) . .
K1 Br1 K1 O13 67.7(2) 2_776 .
Rh1 Br1 K1 O2 -16.15(9) . .
Rh4 Br1 K1 O2 154.86(10) . .
K1 Br1 K1 O2 -102.21(10) 2_776 .
Rh1 Br1 K1 Br1 86.06(3) . 2_776
Rh4 Br1 K1 Br1 -102.93(5) . 2_776
K1 Br1 K1 Br1 0.0 2_776 2_776
Rh1 Br1 K1 C6 -22.8(3) . .
Rh4 Br1 K1 C6 148.2(3) . .
K1 Br1 K1 C6 -108.9(3) 2_776 .
Rh1 Br1 K1 Rh3 -137.36(6) . .
Rh4 Br1 K1 Rh3 33.66(10) . .
K1 Br1 K1 Rh3 136.58(8) 2_776 .
Rh4 Br1 K1 Rh1 171.01(5) . .
K1 Br1 K1 Rh1 -86.06(3) 2_776 .
Rh1 Br1 K1 Rh1 127.59(3) . 2_776
Rh4 Br1 K1 Rh1 -61.40(6) . 2_776
K1 Br1 K1 Rh1 41.53(2) 2_776 2_776
Rh1 Br1 K1 K1 86.06(3) . 2_776
Rh4 Br1 K1 K1 -102.93(5) . 2_776
C5 C6 K1 O3 -173.3(6) . .
C5 C6 K1 O10 106.9(10) . .
C5 C6 K1 O13 175.3(10) . .
C5 C6 K1 O2 -13.6(8) . .
C5 C6 K1 Br1 -5.9(11) . .
C5 C6 K1 Br1 -115.7(9) . 2_776
C5 C6 K1 Rh3 137.8(10) . .
C5 C6 K1 Rh1 -21.3(9) . .
C5 C6 K1 Rh1 -143.9(8) . 2_776
C5 C6 K1 K1 -68.5(10) . 2_776
O8 C1 O1 Rh1 -5.5(8) . .
C2 C1 O1 Rh1 175.3(4) . .
O7 C4 O2 Rh1 4.5(9) . .
C5 C4 O2 Rh1 -172.8(6) . .
O7 C4 O2 K1 -145.9(5) . .
C5 C4 O2 K1 36.7(9) . .
O3 K1 O2 C4 151.8(5) . .
O10 K1 O2 C4 -76.4(5) . .
O13 K1 O2 C4 -0.1(6) . .
Br1 K1 O2 C4 175.3(5) . .
Br1 K1 O2 C4 79.1(5) 2_776 .
C6 K1 O2 C4 -11.5(6) . .
Rh3 K1 O2 C4 -46.5(5) . .
Rh1 K1 O2 C4 152.9(6) . .
Rh1 K1 O2 C4 104.8(5) 2_776 .
K1 K1 O2 C4 125.6(5) 2_776 .
O3 K1 O2 Rh1 -1.0(3) . .
O10 K1 O2 Rh1 130.68(15) . .
O13 K1 O2 Rh1 -153.02(14) . .
Br1 K1 O2 Rh1 22.38(12) . .
Br1 K1 O2 Rh1 -73.82(15) 2_776 .
C6 K1 O2 Rh1 -164.4(4) . .
Rh3 K1 O2 Rh1 160.61(10) . .
Rh1 K1 O2 Rh1 -48.1(2) 2_776 .
K1 K1 O2 Rh1 -27.30(14) 2_776 .
O5 C7 O3 Rh1 -0.4(7) 2_776 2_776
C8 C7 O3 Rh1 179.6(4) . 2_776
O5 C7 O3 K1 164.9(4) 2_776 .
C8 C7 O3 K1 -15.2(7) . .
O10 K1 O3 C7 -36.8(4) . .
O13 K1 O3 C7 -103.0(4) . .
O2 K1 O3 C7 98.4(5) . .
Br1 K1 O3 C7 76.3(4) . .
Br1 K1 O3 C7 -178.2(4) 2_776 .
C6 K1 O3 C7 -114.3(7) . .
Rh3 K1 O3 C7 -66.6(4) . .
Rh1 K1 O3 C7 97.8(4) . .
Rh1 K1 O3 C7 -166.0(5) 2_776 .
K1 K1 O3 C7 127.4(4) 2_776 .
O10 K1 O3 Rh1 129.22(17) . 2_776
O13 K1 O3 Rh1 63.02(17) . 2_776
O2 K1 O3 Rh1 -95.6(3) . 2_776
Br1 K1 O3 Rh1 -117.72(16) . 2_776
Br1 K1 O3 Rh1 -12.21(13) 2_776 2_776
C6 K1 O3 Rh1 51.7(7) . 2_776
Rh3 K1 O3 Rh1 99.35(16) . 2_776
Rh1 K1 O3 Rh1 -96.18(16) . 2_776
K1 K1 O3 Rh1 -66.59(15) 2_776 2_776
O6 C10 O4 Rh1 0.6(10) . .
C11 C10 O4 Rh1 -170.1(7) . .
O4 C10 O6 Rh2 -0.8(10) . .
C11 C10 O6 Rh2 170.1(7) . .
O4 C10 O6 Rh2 178.8(4) . 2_766
C11 C10 O6 Rh2 -10.2(12) . 2_766
O2 C4 O7 Rh2 -3.7(9) . .
C5 C4 O7 Rh2 173.7(6) . .
O1 C1 O8 Rh2 4.5(8) . .
C2 C1 O8 Rh2 -176.4(4) . .
O9 C13 O10 Rh3 0.8(8) 2_676 .
C14 C13 O10 Rh3 -179.3(4) . .
O9 C13 O10 K1 -175.7(4) 2_676 .
C14 C13 O10 K1 4.2(9) . .
O3 K1 O10 C13 101.2(5) . .
O13 K1 O10 C13 177.4(6) . .
O2 K1 O10 C13 -55.8(6) . .
Br1 K1 O10 C13 19.5(6) . .
Br1 K1 O10 C13 160.9(5) 2_776 .
C6 K1 O10 C13 -104.0(6) . .
Rh3 K1 O10 C13 176.8(6) . .
Rh1 K1 O10 C13 -27.9(6) . .
Rh1 K1 O10 C13 123.4(5) 2_776 .
K1 K1 O10 C13 67.5(6) 2_776 .
O3 K1 O10 Rh3 -75.64(16) . .
O13 K1 O10 Rh3 0.58(13) . .
O2 K1 O10 Rh3 127.39(15) . .
Br1 K1 O10 Rh3 -157.26(11) . .
Br1 K1 O10 Rh3 -15.9(2) 2_776 .
C6 K1 O10 Rh3 79.2(3) . .
Rh1 K1 O10 Rh3 155.27(9) . .
Rh1 K1 O10 Rh3 -53.44(15) 2_776 .
K1 K1 O10 Rh3 -109.3(2) 2_776 .
O12 C16 O11 Rh3 -4.1(8) 2_676 .
C17 C16 O11 Rh3 175.7(4) . .
O3 K1 O13 Rh3 97.36(13) . .
O10 K1 O13 Rh3 -0.50(11) . .
O2 K1 O13 Rh3 -97.18(16) . .
Br1 K1 O13 Rh3 95.3(3) . .
Br1 K1 O13 Rh3 167.96(12) 2_776 .
C6 K1 O13 Rh3 -87.6(3) . .
Rh1 K1 O13 Rh3 -128.31(15) . .
Rh1 K1 O13 Rh3 123.72(12) 2_776 .
K1 K1 O13 Rh3 150.74(9) 2_776 .
O21 C19 O14 Rh4 3.2(8) . .
C20 C19 O14 Rh4 -176.9(4) . .
O20 C22 O15 Rh4 -0.8(8) . .
C23 C22 O15 Rh4 -178.8(4) . .
O19 C25 O16 Rh4 -0.6(9) . .
C26 C25 O16 Rh4 178.4(5) . .
O18 C28 O17 Rh4 -0.9(9) . .
C29 C28 O17 Rh4 178.9(4) . .
O17 C28 O18 Rh5 -2.0(9) . .
C29 C28 O18 Rh5 178.1(4) . .
O16 C25 O19 Rh5 -3.2(9) . .
C26 C25 O19 Rh5 177.8(4) . .
O15 C22 O20 Rh5 -3.0(8) . .
C23 C22 O20 Rh5 175.1(4) . .
O15 C22 O20 Rh5 -179.7(4) . 2_775
C23 C22 O20 Rh5 -1.6(9) . 2_775
O14 C19 O21 Rh5 -4.7(8) . .
C20 C19 O21 Rh5 175.5(4) . .
O24 C31 O22 Rh6 3.0(10) . .
C32 C31 O22 Rh6 -177.2(5) . .
O25 C34 O23 Rh6 -2.8(10) 2_667 .
C35 C34 O23 Rh6 178.4(6) . .
O22 C31 O24 Rh6 -2.4(10) . 2_667
C32 C31 O24 Rh6 177.9(5) . 2_667
C1 O1 Rh1 O3 91.2(4) . 2_776
C1 O1 Rh1 O2 6(2) . .
C1 O1 Rh1 O4 -83.8(4) . .
C1 O1 Rh1 Rh2 3.2(4) . .
C1 O1 Rh1 Br1 -177.9(4) . .
C1 O1 Rh1 K1 154.5(3) . .
C1 O1 Rh1 K1 129.4(4) . 2_776
C4 O2 Rh1 O1 -6(2) . .
K1 O2 Rh1 O1 151(2) . .
C4 O2 Rh1 O3 -90.6(5) . 2_776
K1 O2 Rh1 O3 65.86(16) . 2_776
C4 O2 Rh1 O4 84.4(5) . .
K1 O2 Rh1 O4 -119.18(16) . .
C4 O2 Rh1 Rh2 -2.7(4) . .
K1 O2 Rh1 Rh2 153.78(13) . .
C4 O2 Rh1 Br1 178.5(4) . .
K1 O2 Rh1 Br1 -25.05(13) . .
C4 O2 Rh1 K1 -156.4(5) . .
C4 O2 Rh1 K1 -128.2(4) . 2_776
K1 O2 Rh1 K1 28.19(14) . 2_776
C10 O4 Rh1 O1 87.7(5) . .
C10 O4 Rh1 O3 2(2) . 2_776
C10 O4 Rh1 O2 -88.0(5) . .
C10 O4 Rh1 Rh2 -0.1(5) . .
C10 O4 Rh1 Br1 179.9(5) . .
C10 O4 Rh1 K1 -127.2(5) . .
C10 O4 Rh1 K1 164.2(4) . 2_776
Rh4 Br1 Rh1 O1 28.88(12) . .
K1 Br1 Rh1 O1 -158.65(11) . .
K1 Br1 Rh1 O1 -79.07(11) 2_776 .
Rh4 Br1 Rh1 O3 118.61(11) . 2_776
K1 Br1 Rh1 O3 -68.92(11) . 2_776
K1 Br1 Rh1 O3 10.66(11) 2_776 2_776
Rh4 Br1 Rh1 O2 -151.44(12) . .
K1 Br1 Rh1 O2 21.03(12) . .
K1 Br1 Rh1 O2 100.61(12) 2_776 .
Rh4 Br1 Rh1 O4 -61.23(14) . .
K1 Br1 Rh1 O4 111.24(13) . .
K1 Br1 Rh1 O4 -169.18(13) 2_776 .
Rh4 Br1 Rh1 Rh2 120.9(12) . .
K1 Br1 Rh1 Rh2 -66.6(12) . .
K1 Br1 Rh1 Rh2 12.9(12) 2_776 .
Rh4 Br1 Rh1 K1 -172.47(5) . .
K1 Br1 Rh1 K1 79.58(4) 2_776 .
Rh4 Br1 Rh1 K1 107.95(4) . 2_776
K1 Br1 Rh1 K1 -79.58(4) . 2_776
O3 K1 Rh1 O1 2.7(2) . .
O10 K1 Rh1 O1 120.6(2) . .
O13 K1 Rh1 O1 -124.3(3) . .
O2 K1 Rh1 O1 -176.7(2) . .
Br1 K1 Rh1 O1 34.95(18) . .
Br1 K1 Rh1 O1 -65.34(18) 2_776 .
C6 K1 Rh1 O1 -164.0(3) . .
Rh3 K1 Rh1 O1 147.87(18) . .
Rh1 K1 Rh1 O1 -28.54(18) 2_776 .
K1 K1 Rh1 O1 -28.54(18) 2_776 .
O3 K1 Rh1 O3 71.31(15) . 2_776
O10 K1 Rh1 O3 -170.78(15) . 2_776
O13 K1 Rh1 O3 -55.7(2) . 2_776
O2 K1 Rh1 O3 -108.07(19) . 2_776
Br1 K1 Rh1 O3 103.60(10) . 2_776
Br1 K1 Rh1 O3 3.30(10) 2_776 2_776
C6 K1 Rh1 O3 -95.3(3) . 2_776
Rh3 K1 Rh1 O3 -143.48(13) . 2_776
Rh1 K1 Rh1 O3 40.10(10) 2_776 2_776
K1 K1 Rh1 O3 40.10(10) 2_776 2_776
O3 K1 Rh1 O2 179.38(19) . .
O10 K1 Rh1 O2 -62.7(2) . .
O13 K1 Rh1 O2 52.4(3) . .
Br1 K1 Rh1 O2 -148.33(17) . .
Br1 K1 Rh1 O2 111.37(17) 2_776 .
C6 K1 Rh1 O2 12.7(3) . .
Rh3 K1 Rh1 O2 -35.41(18) . .
Rh1 K1 Rh1 O2 148.17(17) 2_776 .
K1 K1 Rh1 O2 148.18(17) 2_776 .
O3 K1 Rh1 O4 -112.77(15) . .
O10 K1 Rh1 O4 5.13(16) . .
O13 K1 Rh1 O4 120.2(2) . .
O2 K1 Rh1 O4 67.8(2) . .
Br1 K1 Rh1 O4 -80.49(12) . .
Br1 K1 Rh1 O4 179.22(12) 2_776 .
C6 K1 Rh1 O4 80.6(3) . .
Rh3 K1 Rh1 O4 32.43(14) . .
Rh1 K1 Rh1 O4 -143.98(12) 2_776 .
K1 K1 Rh1 O4 -143.98(12) 2_776 .
O3 K1 Rh1 Rh2 146.39(9) . .
O10 K1 Rh1 Rh2 -95.70(11) . .
O13 K1 Rh1 Rh2 19.4(2) . .
O2 K1 Rh1 Rh2 -32.99(17) . .
Br1 K1 Rh1 Rh2 178.68(3) . .
Br1 K1 Rh1 Rh2 78.38(4) 2_776 .
C6 K1 Rh1 Rh2 -20.3(3) . .
Rh3 K1 Rh1 Rh2 -68.40(9) . .
Rh1 K1 Rh1 Rh2 115.18(4) 2_776 .
K1 K1 Rh1 Rh2 115.19(4) 2_776 .
O3 K1 Rh1 Br1 -32.28(9) . .
O10 K1 Rh1 Br1 85.62(11) . .
O13 K1 Rh1 Br1 -159.3(2) . .
O2 K1 Rh1 Br1 148.33(17) . .
Br1 K1 Rh1 Br1 -100.29(3) 2_776 .
C6 K1 Rh1 Br1 161.1(3) . .
Rh3 K1 Rh1 Br1 112.92(8) . .
Rh1 K1 Rh1 Br1 -63.49(3) 2_776 .
K1 K1 Rh1 Br1 -63.49(3) 2_776 .
O3 K1 Rh1 K1 31.21(8) . 2_776
O10 K1 Rh1 K1 149.11(12) . 2_776
O13 K1 Rh1 K1 -95.8(2) . 2_776
O2 K1 Rh1 K1 -148.18(17) . 2_776
Br1 K1 Rh1 K1 63.49(3) . 2_776
Br1 K1 Rh1 K1 -36.80(2) 2_776 2_776
C6 K1 Rh1 K1 -135.4(3) . 2_776
Rh3 K1 Rh1 K1 176.41(11) . 2_776
Rh1 K1 Rh1 K1 0.0 2_776 2_776
C4 O7 Rh2 O5 89.1(5) . .
C4 O7 Rh2 O8 -19(3) . .
C4 O7 Rh2 O6 -87.7(5) . .
C4 O7 Rh2 O6 -167.0(5) . 2_766
C4 O7 Rh2 Rh1 1.1(4) . .
C7 O5 Rh2 O7 -88.9(4) 2_776 .
C7 O5 Rh2 O8 87.6(4) 2_776 .
C7 O5 Rh2 O6 -9(3) 2_776 .
C7 O5 Rh2 O6 -179.6(4) 2_776 2_766
C7 O5 Rh2 Rh1 -0.5(4) 2_776 .
C1 O8 Rh2 O7 19(3) . .
C1 O8 Rh2 O5 -89.3(4) . .
C1 O8 Rh2 O6 87.4(4) . .
C1 O8 Rh2 O6 166.7(4) . 2_766
C1 O8 Rh2 Rh1 -1.3(4) . .
C10 O6 Rh2 O7 89.0(5) . .
Rh2 O6 Rh2 O7 -90.81(17) 2_766 .
C10 O6 Rh2 O5 9(3) . .
Rh2 O6 Rh2 O5 -171(3) 2_766 .
C10 O6 Rh2 O8 -87.6(5) . .
Rh2 O6 Rh2 O8 92.64(16) 2_766 .
C10 O6 Rh2 O6 179.8(6) . 2_766
Rh2 O6 Rh2 O6 0.0 2_766 2_766
C10 O6 Rh2 Rh1 0.5(5) . .
Rh2 O6 Rh2 Rh1 -179.23(13) 2_766 .
O1 Rh1 Rh2 O7 -179.54(16) . .
O3 Rh1 Rh2 O7 90.69(16) 2_776 .
O2 Rh1 Rh2 O7 0.69(16) . .
O4 Rh1 Rh2 O7 -89.47(18) . .
Br1 Rh1 Rh2 O7 88.4(12) . .
K1 Rh1 Rh2 O7 22.54(12) . .
K1 Rh1 Rh2 O7 101.16(12) 2_776 .
O1 Rh1 Rh2 O5 90.24(16) . .
O3 Rh1 Rh2 O5 0.47(15) 2_776 .
O2 Rh1 Rh2 O5 -89.53(16) . .
O4 Rh1 Rh2 O5 -179.69(17) . .
Br1 Rh1 Rh2 O5 -1.8(12) . .
K1 Rh1 Rh2 O5 -67.68(12) . .
K1 Rh1 Rh2 O5 10.94(12) 2_776 .
O1 Rh1 Rh2 O8 -0.82(16) . .
O3 Rh1 Rh2 O8 -90.60(16) 2_776 .
O2 Rh1 Rh2 O8 179.41(16) . .
O4 Rh1 Rh2 O8 89.24(17) . .
Br1 Rh1 Rh2 O8 -92.9(12) . .
K1 Rh1 Rh2 O8 -158.74(12) . .
K1 Rh1 Rh2 O8 -80.13(12) 2_776 .
O1 Rh1 Rh2 O6 -90.23(16) . .
O3 Rh1 Rh2 O6 180.00(16) 2_776 .
O2 Rh1 Rh2 O6 90.00(16) . .
O4 Rh1 Rh2 O6 -0.17(17) . .
Br1 Rh1 Rh2 O6 178(100) . .
K1 Rh1 Rh2 O6 111.85(12) . .
K1 Rh1 Rh2 O6 -169.53(12) 2_776 .
O1 Rh1 Rh2 O6 -93.9(5) . 2_766
O3 Rh1 Rh2 O6 176.4(5) 2_776 2_766
O2 Rh1 Rh2 O6 86.4(5) . 2_766
O4 Rh1 Rh2 O6 -3.8(5) . 2_766
Br1 Rh1 Rh2 O6 174(36) . 2_766
K1 Rh1 Rh2 O6 108.2(5) . 2_766
K1 Rh1 Rh2 O6 -173.2(5) 2_776 2_766
C16 O11 Rh3 O12 8(3) . .
C16 O11 Rh3 O9 -85.8(4) . .
C16 O11 Rh3 O10 90.5(4) . .
C16 O11 Rh3 O13 -179.8(4) . .
C16 O11 Rh3 Rh3 2.2(4) . 2_676
C16 O11 Rh3 K1 134.5(4) . .
C16 O12 Rh3 O11 -5(3) 2_676 .
C16 O12 Rh3 O9 89.3(4) 2_676 .
C16 O12 Rh3 O10 -87.0(4) 2_676 .
C16 O12 Rh3 O13 -176.7(4) 2_676 .
C16 O12 Rh3 Rh3 1.3(4) 2_676 2_676
C16 O12 Rh3 K1 -130.9(4) 2_676 .
C13 O9 Rh3 O11 87.6(5) 2_676 .
C13 O9 Rh3 O12 -88.8(5) 2_676 .
C13 O9 Rh3 O10 -6(3) 2_676 .
C13 O9 Rh3 O13 177.2(4) 2_676 .
C13 O9 Rh3 Rh3 -0.9(4) 2_676 2_676
C13 O9 Rh3 K1 176.8(4) 2_676 .
C13 O10 Rh3 O11 -88.5(4) . .
K1 O10 Rh3 O11 88.97(16) . .
C13 O10 Rh3 O12 87.9(4) . .
K1 O10 Rh3 O12 -94.62(16) . .
C13 O10 Rh3 O9 5(3) . .
K1 O10 Rh3 O9 -177(2) . .
C13 O10 Rh3 O13 -178.1(4) . .
K1 O10 Rh3 O13 -0.64(15) . .
C13 O10 Rh3 Rh3 0.0(4) . 2_676
K1 O10 Rh3 Rh3 177.45(12) . 2_676
C13 O10 Rh3 K1 -177.5(5) . .
K1 O13 Rh3 O11 -90.21(14) . .
K1 O13 Rh3 O12 89.28(15) . .
K1 O13 Rh3 O9 -179.61(14) . .
K1 O13 Rh3 O10 0.62(14) . .
K1 O13 Rh3 Rh3 -44(2) . 2_676
O3 K1 Rh3 O11 12.40(13) . .
O10 K1 Rh3 O11 -91.32(19) . .
O13 K1 Rh3 O11 89.58(17) . .
O2 K1 Rh3 O11 -158.08(15) . .
Br1 K1 Rh3 O11 -57.30(13) . .
Br1 K1 Rh3 O11 77.54(11) 2_776 .
C6 K1 Rh3 O11 173.4(3) . .
Rh1 K1 Rh3 O11 -137.43(13) . .
Rh1 K1 Rh3 O11 39.40(11) 2_776 .
K1 K1 Rh3 O11 36.76(15) 2_776 .
O3 K1 Rh3 O12 -170.53(13) . .
O10 K1 Rh3 O12 85.75(19) . .
O13 K1 Rh3 O12 -93.35(17) . .
O2 K1 Rh3 O12 18.99(16) . .
Br1 K1 Rh3 O12 119.77(13) . .
Br1 K1 Rh3 O12 -105.40(12) 2_776 .
C6 K1 Rh3 O12 -9.6(3) . .
Rh1 K1 Rh3 O12 39.64(14) . .
Rh1 K1 Rh3 O12 -143.53(11) 2_776 .
K1 K1 Rh3 O12 -146.17(15) 2_776 .
O3 K1 Rh3 O9 -76.6(2) . .
O10 K1 Rh3 O9 179.7(2) . .
O13 K1 Rh3 O9 0.6(2) . .
O2 K1 Rh3 O9 112.9(2) . .
Br1 K1 Rh3 O9 -146.28(19) . .
Br1 K1 Rh3 O9 -11.44(19) 2_776 .
C6 K1 Rh3 O9 84.4(4) . .
Rh1 K1 Rh3 O9 133.59(19) . .
Rh1 K1 Rh3 O9 -49.58(18) 2_776 .
K1 K1 Rh3 O9 -52.2(2) 2_776 .
O3 K1 Rh3 O10 103.72(18) . .
O13 K1 Rh3 O10 -179.1(2) . .
O2 K1 Rh3 O10 -66.76(19) . .
Br1 K1 Rh3 O10 34.02(16) . .
Br1 K1 Rh3 O10 168.85(16) 2_776 .
C6 K1 Rh3 O10 -95.3(3) . .
Rh1 K1 Rh3 O10 -46.11(17) . .
Rh1 K1 Rh3 O10 130.72(16) 2_776 .
K1 K1 Rh3 O10 128.08(19) 2_776 .
O3 K1 Rh3 O13 -77.18(14) . .
O10 K1 Rh3 O13 179.1(2) . .
O2 K1 Rh3 O13 112.34(17) . .
Br1 K1 Rh3 O13 -146.88(15) . .
Br1 K1 Rh3 O13 -12.05(13) 2_776 .
C6 K1 Rh3 O13 83.8(3) . .
Rh1 K1 Rh3 O13 132.99(15) . .
Rh1 K1 Rh3 O13 -50.18(13) 2_776 .
K1 K1 Rh3 O13 -52.82(15) 2_776 .
O3 K1 Rh3 Rh3 100.27(8) . 2_676
O10 K1 Rh3 Rh3 -3.45(16) . 2_676
O13 K1 Rh3 Rh3 177.45(13) . 2_676
O2 K1 Rh3 Rh3 -70.21(12) . 2_676
Br1 K1 Rh3 Rh3 30.57(9) . 2_676
Br1 K1 Rh3 Rh3 165.40(4) 2_776 2_676
C6 K1 Rh3 Rh3 -98.8(3) . 2_676
Rh1 K1 Rh3 Rh3 -49.56(10) . 2_676
Rh1 K1 Rh3 Rh3 127.27(4) 2_776 2_676
K1 K1 Rh3 Rh3 124.63(9) 2_776 2_676
C28 O17 Rh4 O14 90.4(5) . .
C28 O17 Rh4 O16 -5(3) . .
C28 O17 Rh4 O15 -84.2(5) . .
C28 O17 Rh4 Rh5 2.6(4) . .
C28 O17 Rh4 Br1 178.2(4) . .
C19 O14 Rh4 O17 -88.8(4) . .
C19 O14 Rh4 O16 87.3(4) . .
C19 O14 Rh4 O15 -4(2) . .
C19 O14 Rh4 Rh5 -0.4(4) . .
C19 O14 Rh4 Br1 -179.2(4) . .
C25 O16 Rh4 O17 10(3) . .
C25 O16 Rh4 O14 -84.6(4) . .
C25 O16 Rh4 O15 89.9(4) . .
C25 O16 Rh4 Rh5 3.1(4) . .
C25 O16 Rh4 Br1 -172.4(4) . .
C22 O15 Rh4 O17 91.5(4) . .
C22 O15 Rh4 O14 7(2) . .
C22 O15 Rh4 O16 -84.6(4) . .
C22 O15 Rh4 Rh5 3.1(4) . .
C22 O15 Rh4 Br1 -178.1(4) . .
Rh1 Br1 Rh4 O17 23.71(13) . .
K1 Br1 Rh4 O17 -143.95(14) . .
K1 Br1 Rh4 O17 122.52(13) 2_776 .
Rh1 Br1 Rh4 O14 113.18(13) . .
K1 Br1 Rh4 O14 -54.48(14) . .
K1 Br1 Rh4 O14 -148.01(13) 2_776 .
Rh1 Br1 Rh4 O16 -156.10(12) . .
K1 Br1 Rh4 O16 36.24(13) . .
K1 Br1 Rh4 O16 -57.29(12) 2_776 .
Rh1 Br1 Rh4 O15 -66.35(12) . .
K1 Br1 Rh4 O15 125.99(13) . .
K1 Br1 Rh4 O15 32.46(12) 2_776 .
Rh1 Br1 Rh4 Rh5 98.2(3) . .
K1 Br1 Rh4 Rh5 -69.4(3) . .
K1 Br1 Rh4 Rh5 -162.9(3) 2_776 .
C19 O21 Rh5 O19 -85.4(4) . .
C19 O21 Rh5 O18 91.0(4) . .
C19 O21 Rh5 O20 -25(3) . .
C19 O21 Rh5 O20 -174.4(4) . 2_775
C19 O21 Rh5 Rh4 3.2(4) . .
C25 O19 Rh5 O21 92.7(5) . .
C25 O19 Rh5 O18 8(3) . .
C25 O19 Rh5 O20 -84.6(4) . .
C25 O19 Rh5 O20 -163.6(5) . 2_775
C25 O19 Rh5 Rh4 4.3(4) . .
C28 O18 Rh5 O21 -85.2(4) . .
C28 O18 Rh5 O19 -1(3) . .
C28 O18 Rh5 O20 92.0(4) . .
C28 O18 Rh5 O20 170.9(4) . 2_775
C28 O18 Rh5 Rh4 3.1(4) . .
C22 O20 Rh5 O21 33(3) . .
Rh5 O20 Rh5 O21 -150(3) 2_775 .
C22 O20 Rh5 O19 92.8(4) . .
Rh5 O20 Rh5 O19 -89.37(16) 2_775 .
C22 O20 Rh5 O18 -83.5(4) . .
Rh5 O20 Rh5 O18 94.31(16) 2_775 .
C22 O20 Rh5 O20 -177.8(5) . 2_775
Rh5 O20 Rh5 O20 0.0 2_775 2_775
C22 O20 Rh5 Rh4 4.2(4) . .
Rh5 O20 Rh5 Rh4 -177.98(13) 2_775 .
O17 Rh4 Rh5 O21 88.33(18) . .
O14 Rh4 Rh5 O21 -1.22(17) . .
O16 Rh4 Rh5 O21 -92.16(17) . .
O15 Rh4 Rh5 O21 178.43(17) . .
Br1 Rh4 Rh5 O21 13.7(4) . .
O17 Rh4 Rh5 O19 177.32(17) . .
O14 Rh4 Rh5 O19 87.78(18) . .
O16 Rh4 Rh5 O19 -3.17(17) . .
O15 Rh4 Rh5 O19 -92.58(17) . .
Br1 Rh4 Rh5 O19 102.7(4) . .
O17 Rh4 Rh5 O18 -2.41(17) . .
O14 Rh4 Rh5 O18 -91.96(17) . .
O16 Rh4 Rh5 O18 177.09(16) . .
O15 Rh4 Rh5 O18 87.69(17) . .
Br1 Rh4 Rh5 O18 -77.0(4) . .
O17 Rh4 Rh5 O20 -93.14(17) . .
O14 Rh4 Rh5 O20 177.31(17) . .
O16 Rh4 Rh5 O20 86.36(17) . .
O15 Rh4 Rh5 O20 -3.04(16) . .
Br1 Rh4 Rh5 O20 -167.8(3) . .
O17 Rh4 Rh5 O20 -102.5(5) . 2_775
O14 Rh4 Rh5 O20 168.0(5) . 2_775
O16 Rh4 Rh5 O20 77.0(5) . 2_775
O15 Rh4 Rh5 O20 -12.4(5) . 2_775
Br1 Rh4 Rh5 O20 -177.1(5) . 2_775
C34 O25 Rh6 O22 89.5(5) 2_667 .
C34 O25 Rh6 O23 -4(3) 2_667 .
C34 O25 Rh6 O24 -86.8(5) 2_667 2_667
C34 O25 Rh6 O26 178.3(5) 2_667 .
C34 O25 Rh6 Rh6 0.7(5) 2_667 2_667
C31 O22 Rh6 O25 -90.0(5) . .
C31 O22 Rh6 O23 86.1(5) . .
C31 O22 Rh6 O24 -10(3) . 2_667
C31 O22 Rh6 O26 -179.6(5) . .
C31 O22 Rh6 Rh6 -1.8(5) . 2_667
C34 O23 Rh6 O25 7(3) . .
C34 O23 Rh6 O22 -87.2(5) . .
C34 O23 Rh6 O24 89.0(5) . 2_667
C34 O23 Rh6 O26 -176.0(5) . .
C34 O23 Rh6 Rh6 1.6(5) . 2_667
